data_7204332
loop_
_publ_author_name
'Wallfisch, Bianca C.'
'Belaj, Ferdinand'
'Wentrup, Curt'
'Kappe, C. Oliver'
'Kollenz, Gert'

_publ_section_title
;
 Synthesis and chemical reactivity of
 methoxycarbonyl-1,3-dioxinyl(pivaloyl)ketene---a persistent
 \a-oxoketene
;
_journal_issue 5
_journal_name_full 'Journal of the Chemical Society, Perkin Transactions 1'
_journal_page_first 599
_journal_paper_doi 10.1039/b111143d
_journal_year 2002
_chemical_formula_sum 'C28 H44 N2 O7'
_chemical_formula_weight 520.65
_chemical_melting_point 394
_chemical_name_systematic
; 
R,S-2-(1-Isopropyl-4-(isopropylimino)-2-oxo-3-pivaloylazetidin
-3-yl)-2,6-di-tert-butyl-5-methoxycarbonyl-1,3-dioxin-4(2H)-one
;
_space_group_IT_number 14
_symmetry_cell_setting monoclinic
_symmetry_space_group_name_Hall '-P 2yn'
_symmetry_space_group_name_H-M 'P 1 21/n 1'
_atom_sites_solution_hydrogens geom
_atom_sites_solution_primary direct
_atom_sites_solution_secondary difmap
_audit_creation_method 'manual edited SHELXL-97 .cif file'
_cell_angle_alpha 90.00
_cell_angle_beta 117.62(2)
_cell_angle_gamma 90.00
_cell_formula_units_Z 4
_cell_length_a 16.964(5)
_cell_length_b 11.267(3)
_cell_length_c 17.010(5)
_cell_measurement_reflns_used 71
_cell_measurement_temperature 90(2)
_cell_measurement_theta_max 18.93
_cell_measurement_theta_min 3.63
_cell_volume 2880.7(15)
_computing_cell_refinement 'local program'
_computing_data_collection 'local program'
_computing_data_reduction 'local program'
_computing_molecular_graphics 'ORTEP (Johnson, 1965)'
_computing_publication_material 'SHELXL-97 (Sheldrick, 1997)'
_computing_structure_refinement 'SHELXL-97 (Sheldrick, 1997)'
_computing_structure_solution 'SHELXS-97 (Sheldrick, 1990)'
_diffrn_ambient_temperature 90(2)
_diffrn_measured_fraction_theta_full 0.998
_diffrn_measured_fraction_theta_max 0.998
_diffrn_measurement_device_type 'Stoe 4-circle'
_diffrn_measurement_method \w
_diffrn_radiation_monochromator graphite
_diffrn_radiation_source 'fine-focus sealed tube'
_diffrn_radiation_type MoK\a
_diffrn_radiation_wavelength 0.71069
_diffrn_reflns_av_R_equivalents 0.0308
_diffrn_reflns_av_sigmaI/netI 0.0742
_diffrn_reflns_limit_h_max 18
_diffrn_reflns_limit_h_min -20
_diffrn_reflns_limit_k_max 13
_diffrn_reflns_limit_k_min -1
_diffrn_reflns_limit_l_max 20
_diffrn_reflns_limit_l_min -1
_diffrn_reflns_number 6210
_diffrn_reflns_theta_full 25.00
_diffrn_reflns_theta_max 25.00
_diffrn_reflns_theta_min 2.70
_diffrn_standards_decay_% 3.2
_diffrn_standards_interval_count 100
_diffrn_standards_number 3
_exptl_absorpt_coefficient_mu 0.086
_exptl_absorpt_correction_type none
_exptl_crystal_colour colourless
_exptl_crystal_density_diffrn 1.200
_exptl_crystal_density_method 'not measured'
_exptl_crystal_description block
_exptl_crystal_F_000 1128
_exptl_crystal_size_max 0.48
_exptl_crystal_size_mid 0.38
_exptl_crystal_size_min 0.36
_refine_diff_density_max 0.209
_refine_diff_density_min -0.246
_refine_diff_density_rms 0.046
_refine_ls_extinction_method none
_refine_ls_goodness_of_fit_ref 1.084
_refine_ls_hydrogen_treatment mixed
_refine_ls_matrix_type full
_refine_ls_number_parameters 433
_refine_ls_number_reflns 5063
_refine_ls_number_restraints 6
_refine_ls_restrained_S_all 1.083
_refine_ls_R_factor_all 0.0939
_refine_ls_R_factor_gt 0.0601
_refine_ls_shift/su_max 0.000
_refine_ls_shift/su_mean 0.000
_refine_ls_structure_factor_coef Fsqd
_refine_ls_weighting_details 'calc w=1/[\s^2^(Fo^2^)+(0.0264P)^2^+1.0561P] where P=(Fo^2^+2Fc^2^)/3'
_refine_ls_weighting_scheme calc
_refine_ls_wR_factor_gt 0.1118
_refine_ls_wR_factor_ref 0.1279
_reflns_number_gt 3621
_reflns_number_total 5063
_reflns_threshold_expression >2sigma(I)
_cod_data_source_file b111143d.txt
_cod_data_source_block 7b_A(BCW410a)
_cod_original_cell_volume 2880.7(14)
_cod_original_sg_symbol_H-M 'P 21/n'
_cod_database_code 7204332

loop_
_symmetry_equiv_pos_as_xyz
'x, y, z'
'-x+1/2, y+1/2, -z+1/2'
'-x, -y, -z'
'x-1/2, -y-1/2, z-1/2'

loop_
_atom_site_label
_atom_site_type_symbol
_atom_site_fract_x
_atom_site_fract_y
_atom_site_fract_z
_atom_site_U_iso_or_equiv
_atom_site_adp_type
_atom_site_occupancy
_atom_site_symmetry_multiplicity
_atom_site_calc_flag
_atom_site_refinement_flags
_atom_site_disorder_assembly
_atom_site_disorder_group
O1 O 0.95786(10) 0.44116(14) 0.78707(11) 0.0205(4) Uani 1 1 d . . .
C2 C 0.91454(15) 0.5530(2) 0.75802(15) 0.0176(5) Uani 1 1 d . . .
O3 O 0.85977(10) 0.56016(15) 0.66375(10) 0.0205(4) Uani 1 1 d . . .
C4 C 0.84891(16) 0.4687(2) 0.60721(17) 0.0235(6) Uani 1 1 d . . .
O4 O 0.80247(13) 0.48645(18) 0.52917(12) 0.0388(5) Uani 1 1 d . . .
C5 C 0.89282(15) 0.3582(2) 0.64507(16) 0.0195(5) Uani 1 1 d . A .
C6 C 0.94657(15) 0.3489(2) 0.73289(16) 0.0197(6) Uani 1 1 d . A .
C21 C 0.85236(15) 0.5685(2) 0.80105(16) 0.0185(5) Uani 1 1 d . . .
C22 C 0.78241(16) 0.4700(2) 0.76644(18) 0.0272(6) Uani 1 1 d . . .
H221 H 0.7487 0.4752 0.7017 0.037(5) Uiso 1 1 calc R . .
H222 H 0.7418 0.4790 0.7923 0.037(5) Uiso 1 1 calc R . .
H223 H 0.8119 0.3926 0.7831 0.037(5) Uiso 1 1 calc R . .
C23 C 0.90392(16) 0.5579(2) 0.90215(16) 0.0231(6) Uani 1 1 d . . .
H231 H 0.8629 0.5677 0.9275 0.040(5) Uiso 1 1 calc R . .
H232 H 0.9498 0.6196 0.9255 0.040(5) Uiso 1 1 calc R . .
H233 H 0.9321 0.4796 0.9181 0.040(5) Uiso 1 1 calc R . .
C24 C 0.80499(16) 0.6885(2) 0.77689(17) 0.0226(6) Uani 1 1 d . . .
H241 H 0.7716 0.6957 0.7122 0.030(4) Uiso 1 1 calc R . .
H242 H 0.8491 0.7524 0.8005 0.030(4) Uiso 1 1 calc R . .
H243 H 0.7640 0.6944 0.8025 0.030(4) Uiso 1 1 calc R . .
C51 C 0.87688(16) 0.2634(2) 0.57827(17) 0.0228(6) Uani 1 1 d D . .
O51 O 0.92413(13) 0.24298(17) 0.54573(13) 0.0359(5) Uani 1 1 d . A .
O52 O 0.7932(3) 0.2211(6) 0.5455(6) 0.035(2) Uani 0.525(5) 1 d PD A 1
C52 C 0.7732(8) 0.1294(8) 0.4801(6) 0.038(2) Uani 0.525(5) 1 d PD A 1
H521 H 0.7734 0.1631 0.4271 0.050(12) Uiso 0.525(5) 1 calc PR A 1
H522 H 0.7144 0.0960 0.4643 0.050(12) Uiso 0.525(5) 1 calc PR A 1
H523 H 0.8182 0.0667 0.5044 0.050(12) Uiso 0.525(5) 1 calc PR A 1
O57 O 0.8113(4) 0.1879(6) 0.5689(6) 0.028(2) Uani 0.475(5) 1 d PD A 2
C57 C 0.7935(9) 0.0911(9) 0.5076(7) 0.039(3) Uani 0.475(5) 1 d PD A 2
H571 H 0.7784 0.1227 0.4486 0.055(14) Uiso 0.475(5) 1 calc PR A 2
H572 H 0.7435 0.0442 0.5046 0.055(14) Uiso 0.475(5) 1 calc PR A 2
H573 H 0.8464 0.0406 0.5279 0.055(14) Uiso 0.475(5) 1 calc PR A 2
C61 C 1.00017(16) 0.2431(2) 0.78601(18) 0.0256(6) Uani 1 1 d . . .
C62 C 0.9501(4) 0.1313(4) 0.7478(4) 0.0318(15) Uani 0.525(5) 1 d P A 1
H621 H 0.9335 0.1273 0.6845 0.042(10) Uiso 0.525(5) 1 calc PR A 1
H622 H 0.8962 0.1300 0.7554 0.042(10) Uiso 0.525(5) 1 calc PR A 1
H623 H 0.9876 0.0630 0.7785 0.042(10) Uiso 0.525(5) 1 calc PR A 1
C63 C 1.0292(4) 0.2594(5) 0.8801(3) 0.0300(15) Uani 0.525(5) 1 d P A 1
H631 H 1.0634 0.1899 0.9128 0.021(7) Uiso 0.525(5) 1 calc PR A 1
H632 H 0.9771 0.2689 0.8901 0.021(7) Uiso 0.525(5) 1 calc PR A 1
H633 H 1.0666 0.3305 0.9009 0.021(7) Uiso 0.525(5) 1 calc PR A 1
C64 C 1.0854(3) 0.2460(5) 0.7687(4) 0.0296(14) Uani 0.525(5) 1 d P A 1
H641 H 1.0663 0.2353 0.7052 0.032(8) Uiso 0.525(5) 1 calc PR A 1
H642 H 1.1263 0.1819 0.8022 0.032(8) Uiso 0.525(5) 1 calc PR A 1
H643 H 1.1157 0.3226 0.7881 0.032(8) Uiso 0.525(5) 1 calc PR A 1
C67 C 1.0040(5) 0.1353(5) 0.7369(4) 0.0389(19) Uani 0.475(5) 1 d P A 2
H671 H 1.0406 0.0745 0.7793 0.038(11) Uiso 0.475(5) 1 calc PR A 2
H672 H 1.0302 0.1561 0.6981 0.038(11) Uiso 0.475(5) 1 calc PR A 2
H673 H 0.9437 0.1045 0.7010 0.038(11) Uiso 0.475(5) 1 calc PR A 2
C68 C 0.9553(4) 0.1985(5) 0.8482(4) 0.0351(18) Uani 0.475(5) 1 d P A 2
H681 H 0.9512 0.2656 0.8827 0.046(11) Uiso 0.475(5) 1 calc PR A 2
H682 H 0.9922 0.1361 0.8885 0.046(11) Uiso 0.475(5) 1 calc PR A 2
H683 H 0.8955 0.1672 0.8103 0.046(11) Uiso 0.475(5) 1 calc PR A 2
C69 C 1.0942(4) 0.2787(5) 0.8532(4) 0.0335(17) Uani 0.475(5) 1 d P A 2
H691 H 1.0918 0.3499 0.8851 0.054(12) Uiso 0.475(5) 1 calc PR A 2
H692 H 1.1294 0.2953 0.8222 0.054(12) Uiso 0.475(5) 1 calc PR A 2
H693 H 1.1219 0.2138 0.8955 0.054(12) Uiso 0.475(5) 1 calc PR A 2
N10 N 0.99698(13) 0.7244(2) 0.66840(14) 0.0275(5) Uani 1 1 d . . .
C20 C 0.95363(16) 0.7583(2) 0.71576(16) 0.0212(6) Uani 1 1 d . . .
O20 O 0.90784(11) 0.84351(16) 0.70707(11) 0.0271(4) Uani 1 1 d . . .
C30 C 0.98881(15) 0.6474(2) 0.77776(16) 0.0192(5) Uani 1 1 d . . .
C40 C 1.03604(16) 0.6229(3) 0.72085(17) 0.0268(6) Uani 1 1 d . B .
C11 C 0.99667(18) 0.7810(3) 0.59011(18) 0.0347(7) Uani 1 1 d . . .
H11 H 1.0261 0.7257 0.5658 0.024(7) Uiso 1 1 calc R . .
C12 C 1.0487(2) 0.8946(3) 0.6155(2) 0.0394(8) Uani 1 1 d . . .
H121 H 1.1102 0.8781 0.6598 0.037(5) Uiso 1 1 calc R . .
H122 H 1.0216 0.9497 0.6406 0.037(5) Uiso 1 1 calc R . .
H123 H 1.0484 0.9303 0.5629 0.037(5) Uiso 1 1 calc R . .
C13 C 0.9013(2) 0.7991(4) 0.5195(2) 0.0677(13) Uani 1 1 d . . .
H131 H 0.8703 0.7225 0.5045 0.070(7) Uiso 1 1 calc R . .
H132 H 0.9008 0.8333 0.4663 0.070(7) Uiso 1 1 calc R . .
H133 H 0.8711 0.8531 0.5419 0.070(7) Uiso 1 1 calc R . .
C31 C 1.06009(16) 0.6583(2) 0.87607(16) 0.0214(6) Uani 1 1 d . . .
O31 O 1.09160(11) 0.56671(16) 0.91473(11) 0.0264(4) Uani 1 1 d . . .
C32 C 1.09704(18) 0.7778(2) 0.92030(17) 0.0296(6) Uani 1 1 d . . .
C33 C 1.02486(19) 0.8582(2) 0.92180(19) 0.0376(7) Uani 1 1 d . . .
H331 H 0.9787 0.8727 0.8609 0.047(5) Uiso 1 1 calc R . .
H332 H 1.0514 0.9339 0.9500 0.047(5) Uiso 1 1 calc R . .
H333 H 0.9983 0.8195 0.9554 0.047(5) Uiso 1 1 calc R . .
C34 C 1.16782(18) 0.7543(3) 1.01559(18) 0.0355(7) Uani 1 1 d . . .
H341 H 1.1928 0.8299 1.0451 0.052(6) Uiso 1 1 calc R . .
H342 H 1.2153 0.7052 1.0151 0.052(6) Uiso 1 1 calc R . .
H343 H 1.1408 0.7127 1.0477 0.052(6) Uiso 1 1 calc R . .
C35 C 1.1407(2) 0.8396(3) 0.86971(19) 0.0447(9) Uani 1 1 d . . .
H351 H 1.0958 0.8536 0.8082 0.060(6) Uiso 1 1 calc R . .
H352 H 1.1879 0.7889 0.8704 0.060(6) Uiso 1 1 calc R . .
H353 H 1.1661 0.9155 0.8983 0.060(6) Uiso 1 1 calc R . .
N40 N 1.08982(15) 0.5436(2) 0.72688(15) 0.0372(6) Uani 1 1 d D . .
C41 C 1.1223(4) 0.5164(7) 0.6600(4) 0.025(2) Uani 0.503(5) 1 d PD B 1
H41 H 1.0764 0.5428 0.6000 0.02(2) Uiso 0.503(5) 1 calc PR B 1
C42 C 1.1450(4) 0.3879(4) 0.6551(4) 0.0349(17) Uani 0.503(5) 1 d PD B 1
H421 H 1.0911 0.3394 0.6351 0.043(10) Uiso 0.503(5) 1 calc PR B 1
H422 H 1.1893 0.3611 0.7139 0.043(10) Uiso 0.503(5) 1 calc PR B 1
H423 H 1.1692 0.3798 0.6131 0.043(10) Uiso 0.503(5) 1 calc PR B 1
C43 C 1.2037(4) 0.5949(5) 0.6900(4) 0.0341(17) Uani 0.503(5) 1 d PD B 1
H431 H 1.1868 0.6778 0.6913 0.032(10) Uiso 0.503(5) 1 calc PR B 1
H432 H 1.2287 0.5867 0.6486 0.032(10) Uiso 0.503(5) 1 calc PR B 1
H433 H 1.2483 0.5709 0.7496 0.032(10) Uiso 0.503(5) 1 calc PR B 1
C46 C 1.1349(5) 0.5665(6) 0.6701(5) 0.030(2) Uani 0.497(5) 1 d PD B 2
H46 H 1.1372 0.6530 0.6583 0.018(13) Uiso 0.497(5) 1 calc PR B 2
C47 C 1.0765(4) 0.4988(7) 0.5868(4) 0.0396(19) Uani 0.497(5) 1 d PD B 2
H471 H 1.0182 0.5376 0.5564 0.042(10) Uiso 0.497(5) 1 calc PR B 2
H472 H 1.0688 0.4173 0.6022 0.042(10) Uiso 0.497(5) 1 calc PR B 2
H473 H 1.1043 0.4975 0.5476 0.042(10) Uiso 0.497(5) 1 calc PR B 2
C48 C 1.2269(4) 0.5126(7) 0.7191(5) 0.055(2) Uani 0.497(5) 1 d PD B 2
H481 H 1.2633 0.5605 0.7716 0.046(11) Uiso 0.497(5) 1 calc PR B 2
H482 H 1.2548 0.5107 0.6799 0.046(11) Uiso 0.497(5) 1 calc PR B 2
H483 H 1.2222 0.4315 0.7374 0.046(11) Uiso 0.497(5) 1 calc PR B 2

loop_
_atom_site_aniso_label
_atom_site_aniso_U_11
_atom_site_aniso_U_22
_atom_site_aniso_U_33
_atom_site_aniso_U_23
_atom_site_aniso_U_13
_atom_site_aniso_U_12
O1 0.0234(9) 0.0157(9) 0.0215(9) -0.0029(8) 0.0095(8) 0.0063(7)
C2 0.0179(12) 0.0177(12) 0.0176(12) 0.0000(11) 0.0087(10) 0.0031(10)
O3 0.0217(9) 0.0205(9) 0.0174(8) -0.0015(8) 0.0076(7) 0.0045(8)
C4 0.0210(13) 0.0276(15) 0.0238(14) -0.0071(12) 0.0119(12) 0.0019(11)
O4 0.0434(12) 0.0422(12) 0.0199(10) -0.0045(10) 0.0054(9) 0.0194(10)
C5 0.0184(12) 0.0208(13) 0.0232(13) -0.0039(11) 0.0130(11) -0.0007(11)
C6 0.0190(12) 0.0175(13) 0.0286(14) -0.0040(12) 0.0161(11) 0.0001(10)
C21 0.0196(12) 0.0156(12) 0.0240(13) 0.0015(11) 0.0132(11) 0.0008(11)
C22 0.0211(13) 0.0240(15) 0.0382(16) 0.0037(13) 0.0152(12) -0.0019(11)
C23 0.0259(13) 0.0246(14) 0.0241(13) 0.0039(12) 0.0161(11) 0.0044(12)
C24 0.0249(13) 0.0216(14) 0.0265(14) 0.0010(12) 0.0164(12) 0.0052(11)
C51 0.0276(14) 0.0196(14) 0.0231(13) -0.0017(12) 0.0134(12) -0.0008(12)
O51 0.0463(12) 0.0327(11) 0.0470(12) -0.0139(10) 0.0371(11) -0.0091(10)
O52 0.026(3) 0.035(4) 0.042(4) -0.014(3) 0.013(3) -0.002(3)
C52 0.033(5) 0.029(5) 0.047(6) -0.017(4) 0.014(4) -0.003(4)
O57 0.019(3) 0.026(4) 0.042(5) -0.021(3) 0.016(3) -0.009(3)
C57 0.032(6) 0.029(6) 0.052(7) -0.025(5) 0.016(5) -0.007(4)
C61 0.0244(13) 0.0178(13) 0.0352(15) -0.0028(12) 0.0144(12) 0.0046(11)
C62 0.036(3) 0.016(3) 0.048(4) 0.011(3) 0.022(3) 0.007(2)
C63 0.044(3) 0.023(3) 0.033(3) 0.015(2) 0.027(3) 0.017(3)
C64 0.025(3) 0.029(3) 0.037(3) 0.007(3) 0.016(2) 0.012(2)
C67 0.057(5) 0.023(3) 0.035(4) 0.000(3) 0.019(3) 0.015(3)
C68 0.040(4) 0.030(4) 0.044(4) 0.020(3) 0.027(3) 0.013(3)
C69 0.030(3) 0.023(3) 0.040(4) 0.005(3) 0.010(3) 0.005(3)
N10 0.0216(11) 0.0416(14) 0.0237(11) 0.0124(11) 0.0141(10) 0.0013(11)
C20 0.0198(12) 0.0245(14) 0.0189(13) 0.0029(11) 0.0086(11) -0.0042(12)
O20 0.0291(10) 0.0207(10) 0.0289(10) 0.0049(9) 0.0113(9) -0.0018(8)
C30 0.0196(12) 0.0212(13) 0.0195(13) 0.0024(11) 0.0113(11) -0.0009(11)
C40 0.0185(13) 0.0426(17) 0.0201(13) 0.0071(13) 0.0098(11) 0.0000(13)
C11 0.0310(15) 0.0501(19) 0.0290(15) 0.0164(15) 0.0190(13) 0.0004(14)
C12 0.0538(19) 0.0369(17) 0.0444(18) 0.0175(15) 0.0370(16) 0.0075(15)
C13 0.0346(17) 0.130(4) 0.0347(18) 0.042(2) 0.0131(16) 0.000(2)
C31 0.0194(13) 0.0258(14) 0.0238(14) 0.0025(12) 0.0142(11) -0.0030(11)
O31 0.0237(9) 0.0272(10) 0.0260(10) 0.0054(9) 0.0096(8) 0.0017(8)
C32 0.0313(14) 0.0283(15) 0.0227(14) 0.0043(13) 0.0071(12) -0.0114(13)
C33 0.0491(18) 0.0218(15) 0.0302(16) -0.0025(13) 0.0085(14) -0.0055(14)
C34 0.0338(15) 0.0375(17) 0.0257(15) 0.0009(14) 0.0058(13) -0.0155(14)
C35 0.0420(18) 0.050(2) 0.0284(16) 0.0087(16) 0.0049(14) -0.0269(16)
N40 0.0250(12) 0.0646(18) 0.0307(13) 0.0136(13) 0.0203(11) 0.0170(13)
C41 0.020(3) 0.031(5) 0.032(4) 0.002(4) 0.018(3) -0.002(3)
C42 0.040(4) 0.030(3) 0.054(4) -0.003(3) 0.038(3) 0.005(3)
C43 0.033(4) 0.037(4) 0.042(4) -0.005(3) 0.026(3) -0.005(3)
C46 0.034(5) 0.028(5) 0.044(4) 0.003(4) 0.032(4) 0.002(4)
C47 0.074(5) 0.030(4) 0.041(4) -0.002(3) 0.048(4) 0.002(3)
C48 0.050(4) 0.056(5) 0.089(6) 0.031(5) 0.057(4) 0.029(4)

loop_
_atom_type_symbol
_atom_type_description
_atom_type_scat_dispersion_real
_atom_type_scat_dispersion_imag
_atom_type_scat_source
C C 0.0033 0.0016 'International Tables Vol C Tables 4.2.6.8 and 6.1.1.4'
H H 0.0000 0.0000 'International Tables Vol C Tables 4.2.6.8 and 6.1.1.4'
N N 0.0061 0.0033 'International Tables Vol C Tables 4.2.6.8 and 6.1.1.4'
O O 0.0106 0.0060 'International Tables Vol C Tables 4.2.6.8 and 6.1.1.4'

loop_
_geom_angle_atom_site_label_1
_geom_angle_atom_site_label_2
_geom_angle_atom_site_label_3
_geom_angle
_geom_angle_site_symmetry_1
_geom_angle_site_symmetry_3
_geom_angle_publ_flag
C6 O1 C2 124.01(18) . . yes
O1 C2 O3 113.56(19) . . yes
O1 C2 C21 106.90(19) . . ?
O3 C2 C21 106.98(18) . . ?
O1 C2 C30 107.01(18) . . yes
O3 C2 C30 103.97(18) . . yes
C21 C2 C30 118.7(2) . . ?
C4 O3 C2 123.49(19) . . yes
O4 C4 O3 117.2(2) . . yes
O4 C4 C5 125.0(2) . . yes
O3 C4 C5 117.7(2) . . yes
C6 C5 C4 120.5(2) . . yes
C4 C5 C51 113.9(2) . . yes
C6 C5 C51 125.5(2) . . yes
O1 C6 C5 120.6(2) . . yes
O1 C6 C61 110.1(2) . . yes
C5 C6 C61 129.2(2) . . yes
C24 C21 C22 108.74(19) . . ?
C24 C21 C23 109.1(2) . . ?
C22 C21 C23 108.3(2) . . ?
C24 C21 C2 111.2(2) . . ?
C22 C21 C2 108.3(2) . . ?
C23 C21 C2 111.28(19) . . ?
C21 C22 H221 109.5 . . ?
C21 C22 H222 109.5 . . ?
H221 C22 H222 109.5 . . ?
C21 C22 H223 109.5 . . ?
H221 C22 H223 109.5 . . ?
H222 C22 H223 109.5 . . ?
C21 C23 H231 109.5 . . ?
C21 C23 H232 109.5 . . ?
H231 C23 H232 109.5 . . ?
C21 C23 H233 109.5 . . ?
H231 C23 H233 109.5 . . ?
H232 C23 H233 109.5 . . ?
C21 C24 H241 109.5 . . ?
C21 C24 H242 109.5 . . ?
H241 C24 H242 109.5 . . ?
C21 C24 H243 109.5 . . ?
H241 C24 H243 109.5 . . ?
H242 C24 H243 109.5 . . ?
O51 C51 O52 123.1(5) . . ?
O51 C51 O57 121.3(5) . . ?
O52 C51 O57 22.6(5) . . ?
O51 C51 C5 124.8(2) . . ?
O52 C51 C5 110.6(4) . . ?
O57 C51 C5 113.0(4) . . ?
C51 O52 C52 113.5(8) . . ?
C51 O57 C57 116.7(9) . . ?
O57 C57 H571 109.5 . . ?
O57 C57 H572 109.5 . . ?
H571 C57 H572 109.5 . . ?
O57 C57 H573 109.5 . . ?
H571 C57 H573 109.5 . . ?
H572 C57 H573 109.5 . . ?
C63 C61 C62 114.9(4) . . ?
C63 C61 C67 129.8(4) . . ?
C62 C61 C67 39.8(3) . . ?
C63 C61 C6 111.1(3) . . ?
C62 C61 C6 110.0(3) . . ?
C67 C61 C6 118.4(3) . . ?
C63 C61 C69 55.8(3) . . ?
C62 C61 C69 137.5(4) . . ?
C67 C61 C69 109.4(4) . . ?
C6 C61 C69 111.7(3) . . ?
C63 C61 C64 109.0(3) . . ?
C62 C61 C64 108.5(3) . . ?
C67 C61 C64 68.7(4) . . ?
C6 C61 C64 102.5(3) . . ?
C69 C61 C64 54.1(3) . . ?
C63 C61 C68 49.5(3) . . ?
C62 C61 C68 71.4(3) . . ?
C67 C61 C68 105.4(4) . . ?
C6 C61 C68 107.2(3) . . ?
C69 C61 C68 103.6(4) . . ?
C64 C61 C68 148.3(3) . . ?
C61 C62 H621 109.5 . . ?
C61 C62 H622 109.5 . . ?
H621 C62 H622 109.5 . . ?
C61 C62 H623 109.5 . . ?
H621 C62 H623 109.5 . . ?
H622 C62 H623 109.5 . . ?
C61 C63 H631 109.5 . . ?
C61 C63 H632 109.5 . . ?
H631 C63 H632 109.5 . . ?
C61 C63 H633 109.5 . . ?
H631 C63 H633 109.5 . . ?
H632 C63 H633 109.5 . . ?
C61 C64 H641 109.5 . . ?
C61 C64 H642 109.5 . . ?
H641 C64 H642 109.5 . . ?
C61 C64 H643 109.5 . . ?
H641 C64 H643 109.5 . . ?
H642 C64 H643 109.5 . . ?
C61 C67 H671 109.5 . . ?
C61 C67 H672 109.5 . . ?
H671 C67 H672 109.5 . . ?
C61 C67 H673 109.5 . . ?
H671 C67 H673 109.5 . . ?
H672 C67 H673 109.5 . . ?
C61 C68 H681 109.5 . . ?
C61 C68 H682 109.5 . . ?
H681 C68 H682 109.5 . . ?
C61 C68 H683 109.5 . . ?
H681 C68 H683 109.5 . . ?
H682 C68 H683 109.5 . . ?
C61 C69 H691 109.5 . . ?
C61 C69 H692 109.5 . . ?
H691 C69 H692 109.5 . . ?
C61 C69 H693 109.5 . . ?
H691 C69 H693 109.5 . . ?
H692 C69 H693 109.5 . . ?
C20 N10 C40 94.4(2) . . yes
C20 N10 C11 129.1(2) . . yes
C40 N10 C11 136.5(2) . . yes
O20 C20 N10 130.0(2) . . yes
O20 C20 C30 138.2(2) . . yes
N10 C20 C30 91.9(2) . . yes
C40 C30 C31 108.62(19) . . ?
C40 C30 C2 110.2(2) . . ?
C31 C30 C2 115.7(2) . . ?
C20 C30 C40 82.34(18) . . yes
C31 C30 C20 121.9(2) . . ?
C2 C30 C20 112.44(19) . . ?
N40 C40 N10 138.0(2) . . yes
N40 C40 C30 130.6(2) . . yes
N10 C40 C30 91.3(2) . . yes
N10 C11 C12 110.7(2) . . ?
N10 C11 C13 109.2(2) . . ?
C12 C11 C13 112.5(3) . . ?
N10 C11 H11 108.1 . . ?
C12 C11 H11 108.1 . . ?
C13 C11 H11 108.1 . . ?
C11 C12 H121 109.5 . . ?
C11 C12 H122 109.5 . . ?
H121 C12 H122 109.5 . . ?
C11 C12 H123 109.5 . . ?
H121 C12 H123 109.5 . . ?
H122 C12 H123 109.5 . . ?
C11 C13 H131 109.5 . . ?
C11 C13 H132 109.5 . . ?
H131 C13 H132 109.5 . . ?
C11 C13 H133 109.5 . . ?
H131 C13 H133 109.5 . . ?
H132 C13 H133 109.5 . . ?
O31 C31 C32 120.5(2) . . ?
O31 C31 C30 116.6(2) . . ?
C32 C31 C30 122.6(2) . . ?
C31 C32 C34 108.1(2) . . ?
C31 C32 C33 112.4(2) . . ?
C34 C32 C33 109.0(2) . . ?
C31 C32 C35 108.5(2) . . ?
C34 C32 C35 109.1(2) . . ?
C33 C32 C35 109.7(2) . . ?
C32 C33 H331 109.5 . . ?
C32 C33 H332 109.5 . . ?
H331 C33 H332 109.5 . . ?
C32 C33 H333 109.5 . . ?
H331 C33 H333 109.5 . . ?
H332 C33 H333 109.5 . . ?
C32 C34 H341 109.5 . . ?
C32 C34 H342 109.5 . . ?
H341 C34 H342 109.5 . . ?
C32 C34 H343 109.5 . . ?
H341 C34 H343 109.5 . . ?
H342 C34 H343 109.5 . . ?
C32 C35 H351 109.5 . . ?
C32 C35 H352 109.5 . . ?
H351 C35 H352 109.5 . . ?
C32 C35 H353 109.5 . . ?
H351 C35 H353 109.5 . . ?
H352 C35 H353 109.5 . . ?
C40 N40 C46 113.2(3) . . ?
C40 N40 C41 126.4(4) . . yes
C46 N40 C41 23.0(3) . . ?
N40 C41 C42 115.4(6) . . ?
N40 C41 C43 102.8(4) . . ?
C42 C41 C43 111.2(5) . . ?
N40 C41 H41 109.0 . . ?
C42 C41 H41 109.0 . . ?
C43 C41 H41 109.0 . . ?
C41 C42 H421 109.5 . . ?
C41 C42 H422 109.5 . . ?
H421 C42 H422 109.5 . . ?
C41 C42 H423 109.5 . . ?
H421 C42 H423 109.5 . . ?
H422 C42 H423 109.5 . . ?
C41 C43 H431 109.5 . . ?
C41 C43 H432 109.5 . . ?
H431 C43 H432 109.5 . . ?
C41 C43 H433 109.5 . . ?
H431 C43 H433 109.5 . . ?
H432 C43 H433 109.5 . . ?
N40 C46 C47 102.0(5) . . ?
N40 C46 C48 106.2(5) . . ?
C47 C46 C48 112.0(5) . . ?
N40 C46 H46 112.0 . . ?
C47 C46 H46 112.0 . . ?
C48 C46 H46 112.0 . . ?
C46 C47 H471 109.5 . . ?
C46 C47 H472 109.5 . . ?
H471 C47 H472 109.5 . . ?
C46 C47 H473 109.5 . . ?
H471 C47 H473 109.5 . . ?
H472 C47 H473 109.5 . . ?
C46 C48 H481 109.5 . . ?
C46 C48 H482 109.5 . . ?
H481 C48 H482 109.5 . . ?
C46 C48 H483 109.5 . . ?
H481 C48 H483 109.5 . . ?
H482 C48 H483 109.5 . . ?

loop_
_geom_bond_atom_site_label_1
_geom_bond_atom_site_label_2
_geom_bond_distance
_geom_bond_site_symmetry_2
_geom_bond_publ_flag
O1 C6 1.343(3) . yes
O1 C2 1.426(3) . yes
C2 O3 1.435(3) . yes
C2 C21 1.548(3) . ?
C2 C30 1.562(3) . yes
O3 C4 1.362(3) . yes
C4 O4 1.205(3) . yes
C4 C5 1.441(3) . yes
C5 C6 1.346(3) . yes
C5 C51 1.490(3) . ?
C6 C61 1.517(3) . ?
C21 C24 1.529(3) . ?
C21 C22 1.529(3) . ?
C21 C23 1.530(3) . ?
C22 H221 0.9800 . ?
C22 H222 0.9800 . ?
C22 H223 0.9800 . ?
C23 H231 0.9800 . ?
C23 H232 0.9800 . ?
C23 H233 0.9800 . ?
C24 H241 0.9800 . ?
C24 H242 0.9800 . ?
C24 H243 0.9800 . ?
C51 O51 1.189(3) . ?
C51 O52 1.349(4) . ?
C51 O57 1.350(4) . ?
O52 C52 1.439(5) . ?
C52 H521 0.9800 . ?
C52 H522 0.9800 . ?
C52 H523 0.9800 . ?
O57 C57 1.440(5) . ?
C57 H571 0.9800 . ?
C57 H572 0.9800 . ?
C57 H573 0.9800 . ?
C61 C63 1.451(6) . ?
C61 C62 1.489(6) . ?
C61 C67 1.493(6) . ?
C61 C69 1.524(6) . ?
C61 C64 1.604(5) . ?
C61 C68 1.642(6) . ?
C62 H621 0.9800 . ?
C62 H622 0.9800 . ?
C62 H623 0.9800 . ?
C63 H631 0.9800 . ?
C63 H632 0.9800 . ?
C63 H633 0.9800 . ?
C64 H641 0.9800 . ?
C64 H642 0.9800 . ?
C64 H643 0.9800 . ?
C67 H671 0.9800 . ?
C67 H672 0.9800 . ?
C67 H673 0.9800 . ?
C68 H681 0.9800 . ?
C68 H682 0.9800 . ?
C68 H683 0.9800 . ?
C69 H691 0.9800 . ?
C69 H692 0.9800 . ?
C69 H693 0.9800 . ?
N10 C20 1.373(3) . yes
N10 C40 1.412(3) . yes
N10 C11 1.474(3) . yes
C20 O20 1.200(3) . yes
C20 C30 1.564(3) . yes
C30 C31 1.549(3) . yes
C30 C40 1.541(3) . yes
C40 N40 1.247(3) . yes
C11 C12 1.501(4) . ?
C11 C13 1.517(4) . ?
C11 H11 1.0000 . ?
C12 H121 0.9800 . ?
C12 H122 0.9800 . ?
C12 H123 0.9800 . ?
C13 H131 0.9800 . ?
C13 H132 0.9800 . ?
C13 H133 0.9800 . ?
C31 O31 1.207(3) . yes
C31 C32 1.528(4) . ?
C32 C34 1.528(4) . ?
C32 C33 1.533(4) . ?
C32 C35 1.538(4) . ?
C33 H331 0.9800 . ?
C33 H332 0.9800 . ?
C33 H333 0.9800 . ?
C34 H341 0.9800 . ?
C34 H342 0.9800 . ?
C34 H343 0.9800 . ?
C35 H351 0.9800 . ?
C35 H352 0.9800 . ?
C35 H353 0.9800 . ?
N40 C46 1.506(5) . ?
N40 C41 1.507(5) . yes
C41 C42 1.511(9) . ?
C41 C43 1.516(6) . ?
C41 H41 1.0000 . ?
C42 H421 0.9800 . ?
C42 H422 0.9800 . ?
C42 H423 0.9800 . ?
C43 H431 0.9800 . ?
C43 H432 0.9800 . ?
C43 H433 0.9800 . ?
C46 C47 1.506(9) . ?
C46 C48 1.515(6) . ?
C46 H46 1.0000 . ?
C47 H471 0.9800 . ?
C47 H472 0.9800 . ?
C47 H473 0.9800 . ?
C48 H481 0.9800 . ?
C48 H482 0.9800 . ?
C48 H483 0.9800 . ?

loop_
_geom_torsion_atom_site_label_1
_geom_torsion_atom_site_label_2
_geom_torsion_atom_site_label_3
_geom_torsion_atom_site_label_4
_geom_torsion
_geom_torsion_site_symmetry_1
_geom_torsion_site_symmetry_2
_geom_torsion_site_symmetry_3
_geom_torsion_site_symmetry_4
_geom_torsion_publ_flag
C6 O1 C2 O3 -2.5(3) . . . . yes
O1 C2 O3 C4 0.9(3) . . . . yes
C2 O3 C4 C5 2.0(3) . . . . yes
O3 C4 C5 C6 -3.7(3) . . . . yes
C4 C5 C6 O1 2.2(4) . . . . yes
C5 C6 O1 C2 1.0(3) . . . . yes
C6 O1 C2 C21 115.2(2) . . . . ?
C6 O1 C2 C30 -116.6(2) . . . . ?
C21 C2 O3 C4 -116.8(2) . . . . ?
C30 C2 O3 C4 116.8(2) . . . . ?
C2 O3 C4 O4 -178.6(2) . . . . yes
O4 C4 C5 C6 177.0(3) . . . . ?
O4 C4 C5 C51 0.5(4) . . . . ?
O3 C4 C5 C51 179.8(2) . . . . yes
C2 O1 C6 C61 -178.20(19) . . . . ?
C51 C5 C6 O1 178.3(2) . . . . ?
C4 C5 C6 C61 -178.7(2) . . . . ?
C51 C5 C6 C61 -2.7(4) . . . . ?
O1 C2 C21 C24 177.83(18) . . . . ?
O3 C2 C21 C24 -60.2(2) . . . . ?
C30 C2 C21 C24 56.8(3) . . . . ?
O1 C2 C21 C22 -62.8(2) . . . . ?
O3 C2 C21 C22 59.2(2) . . . . ?
C30 C2 C21 C22 176.2(2) . . . . ?
O1 C2 C21 C23 56.1(2) . . . . ?
O3 C2 C21 C23 178.0(2) . . . . ?
C30 C2 C21 C23 -64.9(3) . . . . ?
C6 C5 C51 O51 -82.6(4) . . . . ?
C4 C5 C51 O51 93.7(3) . . . . yes
C6 C5 C51 O52 110.6(4) . . . . ?
C4 C5 C51 O52 -73.1(4) . . . . ?
C6 C5 C51 O57 86.4(5) . . . . ?
C4 C5 C51 O57 -97.3(4) . . . . ?
O51 C51 O52 C52 12.7(8) . . . . ?
O57 C51 O52 C52 -80(2) . . . . ?
C5 C51 O52 C52 179.7(5) . . . . ?
O51 C51 O57 C57 -8.6(9) . . . . ?
O52 C51 O57 C57 93(2) . . . . ?
C5 C51 O57 C57 -178.0(6) . . . . ?
O1 C6 C61 C63 14.9(4) . . . . ?
C5 C6 C61 C63 -164.2(3) . . . . ?
O1 C6 C61 C62 143.3(3) . . . . ?
C5 C6 C61 C62 -35.8(4) . . . . ?
O1 C6 C61 C67 -173.8(4) . . . . ?
C5 C6 C61 C67 7.1(5) . . . . ?
O1 C6 C61 C69 -45.4(4) . . . . ?
C5 C6 C61 C69 135.5(4) . . . . ?
O1 C6 C61 C64 -101.4(3) . . . . ?
C5 C6 C61 C64 79.5(4) . . . . ?
O1 C6 C61 C68 67.4(3) . . . . ?
C5 C6 C61 C68 -111.7(4) . . . . ?
C40 N10 C20 O20 177.9(3) . . . . ?
C11 N10 C20 O20 -2.9(5) . . . . yes
C40 N10 C20 C30 -1.9(2) . . . . ?
C11 N10 C20 C30 177.4(3) . . . . ?
O1 C2 C30 C40 65.2(2) . . . . ?
O3 C2 C30 C40 -55.2(2) . . . . ?
C21 C2 C30 C40 -173.9(2) . . . . yes
O1 C2 C30 C31 -58.5(3) . . . . yes
O3 C2 C30 C31 -178.94(19) . . . . yes
C21 C2 C30 C31 62.4(3) . . . . ?
O1 C2 C30 C20 155.11(18) . . . . yes
O3 C2 C30 C20 34.7(2) . . . . yes
C21 C2 C30 C20 -84.0(3) . . . . ?
O20 C20 C30 C40 -178.0(3) . . . . yes
N10 C20 C30 C40 1.76(18) . . . . yes
O20 C20 C30 C31 -70.8(4) . . . . ?
N10 C20 C30 C31 109.0(2) . . . . ?
O20 C20 C30 C2 73.3(4) . . . . ?
N10 C20 C30 C2 -107.0(2) . . . . ?
C20 N10 C40 N40 -175.3(4) . . . . ?
C11 N10 C40 N40 5.5(6) . . . . yes
C20 N10 C40 C30 1.9(2) . . . . ?
C11 N10 C40 C30 -177.3(3) . . . . ?
C31 C30 C40 N40 54.8(4) . . . . ?
C2 C30 C40 N40 -73.0(4) . . . . ?
C20 C30 C40 N40 175.9(3) . . . . ?
C31 C30 C40 N10 -122.8(2) . . . . ?
C2 C30 C40 N10 109.4(2) . . . . ?
C20 C30 C40 N10 -1.71(18) . . . . ?
C20 N10 C11 C12 71.9(3) . . . . ?
C40 N10 C11 C12 -109.2(3) . . . . ?
C20 N10 C11 C13 -52.5(4) . . . . ?
C40 N10 C11 C13 126.4(3) . . . . ?
C40 C30 C31 O31 -77.6(3) . . . . ?
C2 C30 C31 O31 46.9(3) . . . . ?
C20 C30 C31 O31 -170.1(2) . . . . ?
C40 C30 C31 C32 95.9(3) . . . . ?
C2 C30 C31 C32 -139.6(2) . . . . ?
C20 C30 C31 C32 3.3(3) . . . . ?
O31 C31 C32 C34 -4.8(3) . . . . ?
C30 C31 C32 C34 -178.0(2) . . . . ?
O31 C31 C32 C33 -125.1(3) . . . . ?
C30 C31 C32 C33 61.7(3) . . . . ?
O31 C31 C32 C35 113.4(3) . . . . ?
C30 C31 C32 C35 -59.8(3) . . . . ?
N10 C40 N40 C46 8.6(6) . . . . ?
C30 C40 N40 C46 -167.8(4) . . . . ?
N10 C40 N40 C41 -13.2(6) . . . . yes
C30 C40 N40 C41 170.5(4) . . . . ?
C40 N40 C41 C42 -149.0(4) . . . . ?
C46 N40 C41 C42 149.9(15) . . . . ?
C40 N40 C41 C43 89.7(6) . . . . ?
C46 N40 C41 C43 28.7(9) . . . . ?
C40 N40 C46 C47 -94.2(5) . . . . ?
C41 N40 C46 C47 35.8(12) . . . . ?
C40 N40 C46 C48 148.3(5) . . . . ?
C41 N40 C46 C48 -81.7(11) . . . . ?
